data_4063321
loop_
_publ_author_name
'Charles A. Mebi'
'Radhika P. Nair'
'Brian J. Frost'

_publ_section_title
;
 pH-Dependent Selective Transfer Hydrogenation of \a,\b-Unsaturated
 Carbonyls in Aqueous Media Utilizing Half-Sandwich Ruthenium(II)
 Complexes
;
_journal_name_full Organometallics
_journal_page_first 429
_journal_page_last 438
_journal_paper_doi 10.1021/om060892x
_journal_volume 26
_journal_year 2007
_chemical_formula_moiety (C9H7)Ru(PC6H12N3)(PC16H15)Cl
_chemical_formula_sum 'C33 H34 Cl N3 P2 Ru'
_chemical_formula_weight 671.09
_space_group_IT_number 14
_symmetry_cell_setting monoclinic
_symmetry_space_group_name_Hall '-P 2ybc'
_symmetry_space_group_name_H-M 'P 1 21/c 1'
_atom_sites_solution_hydrogens geom
_atom_sites_solution_primary direct
_atom_sites_solution_secondary difmap
_audit_creation_method SHELXL-97
_cell_angle_alpha 90.00
_cell_angle_beta 115.7220(10)
_cell_angle_gamma 90.00
_cell_formula_units_Z 4
_cell_length_a 16.9997(9)
_cell_length_b 9.6556(5)
_cell_length_c 18.9784(10)
_cell_measurement_reflns_used 5505
_cell_measurement_temperature 100(2)
_cell_measurement_theta_max 25.99
_cell_measurement_theta_min 2.17
_cell_volume 2806.5(3)
_computing_structure_refinement 'SHELXL-97 (Sheldrick, 1997)'
_computing_structure_solution 'SHELXS-97 (Sheldrick, 1990)'
_diffrn_ambient_temperature 100(2)
_diffrn_measured_fraction_theta_full 1.000
_diffrn_measured_fraction_theta_max 1.000
_diffrn_radiation_monochromator graphite
_diffrn_radiation_probe x-ray
_diffrn_radiation_type MoK\a
_diffrn_radiation_wavelength 0.71073
_diffrn_reflns_av_R_equivalents 0.1148
_diffrn_reflns_av_sigmaI/netI 0.0678
_diffrn_reflns_limit_h_max 20
_diffrn_reflns_limit_h_min -20
_diffrn_reflns_limit_k_max 11
_diffrn_reflns_limit_k_min -11
_diffrn_reflns_limit_l_max 23
_diffrn_reflns_limit_l_min -23
_diffrn_reflns_number 31312
_diffrn_reflns_theta_full 25.99
_diffrn_reflns_theta_max 25.99
_diffrn_reflns_theta_min 2.17
_diffrn_source 'fine-focus sealed tube'
_diffrn_source_type 'Bruker APEX'
_exptl_absorpt_coefficient_mu 0.798
_exptl_absorpt_correction_T_max 0.9788
_exptl_absorpt_correction_T_min 0.7704
_exptl_absorpt_correction_type multi-scan
_exptl_crystal_colour Orange
_exptl_crystal_density_diffrn 1.588
_exptl_crystal_density_method 'not measured'
_exptl_crystal_description Plate
_exptl_crystal_F_000 1376
_exptl_crystal_size_max 0.34
_exptl_crystal_size_mid 0.09
_exptl_crystal_size_min 0.03
_refine_diff_density_max 1.113
_refine_diff_density_min -0.699
_refine_diff_density_rms 0.110
_refine_ls_extinction_method none
_refine_ls_goodness_of_fit_ref 0.983
_refine_ls_hydrogen_treatment mixed
_refine_ls_matrix_type full
_refine_ls_number_parameters 395
_refine_ls_number_reflns 5505
_refine_ls_number_restraints 0
_refine_ls_restrained_S_all 0.983
_refine_ls_R_factor_all 0.0692
_refine_ls_R_factor_gt 0.0403
_refine_ls_shift/su_max 0.236
_refine_ls_shift/su_mean 0.001
_refine_ls_structure_factor_coef Fsqd
_refine_ls_weighting_details 'calc w=1/[\s^2^(Fo^2^)+(0.0449P)^2^+0.0000P] where P=(Fo^2^+2Fc^2^)/3'
_refine_ls_weighting_scheme calc
_refine_ls_wR_factor_gt 0.0866
_refine_ls_wR_factor_ref 0.0934
_reflns_number_gt 3979
_reflns_number_total 5505
_reflns_threshold_expression >2sigma(I)
_cod_original_sg_symbol_H-M 'P 21/c'
_cod_database_code 4063321

loop_
_symmetry_equiv_pos_as_xyz
'x, y, z'
'-x, y+1/2, -z+1/2'
'-x, -y, -z'
'x, -y-1/2, z-1/2'

loop_
_atom_site_label
_atom_site_type_symbol
_atom_site_fract_x
_atom_site_fract_y
_atom_site_fract_z
_atom_site_U_iso_or_equiv
_atom_site_adp_type
_atom_site_occupancy
_atom_site_symmetry_multiplicity
_atom_site_calc_flag
_atom_site_refinement_flags
Ru1 Ru 0.16721(2) 0.59985(3) 0.240784(17) 0.01096(9) Uani 1 1 d .
Cl1 Cl 0.21740(6) 0.49686(10) 0.14970(5) 0.0154(2) Uani 1 1 d .
P1 P 0.18291(6) 0.81673(10) 0.19932(6) 0.0126(2) Uani 1 1 d .
P2 P 0.30169(6) 0.58042(10) 0.34234(6) 0.0128(2) Uani 1 1 d .
N1 N 0.1217(2) 1.0886(3) 0.17850(18) 0.0158(7) Uani 1 1 d .
N2 N 0.1423(2) 0.9848(3) 0.06786(19) 0.0177(7) Uani 1 1 d .
N3 N 0.2706(2) 1.0539(3) 0.1895(2) 0.0196(8) Uani 1 1 d .
C1 C 0.0369(2) 0.4727(4) 0.1870(2) 0.0137(8) Uani 1 1 d .
C2 C 0.0961(2) 0.4275(4) 0.2645(2) 0.0146(8) Uani 1 1 d .
H2A H 0.1184 0.3311 0.2802 0.036(13) Uiso 1 1 d R
C3 C 0.1070(2) 0.5407(4) 0.3160(2) 0.0159(8) Uani 1 1 d .
H3A H 0.1373 0.5359 0.3744 0.012(10) Uiso 1 1 d R
C4 C 0.0626(2) 0.6580(4) 0.2719(2) 0.0143(8) Uani 1 1 d .
H4A H 0.0565 0.7493 0.2938 0.018(11) Uiso 1 1 d R
C5 C 0.0152(2) 0.6150(4) 0.1908(2) 0.0147(8) Uani 1 1 d .
C6 C -0.0437(2) 0.6825(4) 0.1214(2) 0.0157(8) Uani 1 1 d .
H6A H -0.0589 0.7767 0.1229 0.014(11) Uiso 1 1 d R
C7 C -0.0784(2) 0.6108(4) 0.0530(2) 0.0165(8) Uani 1 1 d .
H7A H -0.1184 0.6558 0.0068 0.015(10) Uiso 1 1 d R
C8 C -0.0563(2) 0.4702(4) 0.0491(2) 0.0165(9) Uani 1 1 d .
H8A H -0.0808 0.4234 0.0002 0.020(11) Uiso 1 1 d R
C9 C -0.0003(2) 0.4011(4) 0.1145(2) 0.0157(8) Uani 1 1 d .
H9A H 0.0135 0.3066 0.1115 0.031(13) Uiso 1 1 d R
C10 C 0.1179(3) 0.9571(4) 0.2156(2) 0.0145(8) Uani 1 1 d .
H10A H 0.0562 0.9270 0.1950 0.006(9) Uiso 1 1 d R
H10B H 0.1396 0.9724 0.2725 0.024(12) Uiso 1 1 d R
C11 C 0.1413(3) 0.8398(4) 0.0921(2) 0.0153(8) Uani 1 1 d .
H11A H 0.1770 0.7828 0.0735 0.014(10) Uiso 1 1 d R
H11B H 0.0806 0.8050 0.0664 0.008(10) Uiso 1 1 d R
C12 C 0.2853(3) 0.9165(4) 0.2278(2) 0.0190(9) Uani 1 1 d .
H12A H 0.3134 0.9292 0.2852 0.029(13) Uiso 1 1 d R
H12B H 0.3258 0.8627 0.2135 0.043(15) Uiso 1 1 d R
C13 C 0.0885(3) 1.0719(4) 0.0933(2) 0.0184(9) Uani 1 1 d .
H13A H 0.0827 1.1647 0.0694 0.014(10) Uiso 1 1 d R
H13B H 0.0293 1.0310 0.0729 0.000(9) Uiso 1 1 d R
C14 C 0.2319(3) 1.0401(5) 0.1039(3) 0.0243(10) Uani 1 1 d .
H14A H 0.2318 1.1324 0.0811 0.023(12) Uiso 1 1 d R
H14B H 0.2696 0.9787 0.0900 0.035(13) Uiso 1 1 d R
C15 C 0.2119(3) 1.1396(4) 0.2094(2) 0.0212(9) Uani 1 1 d .
H15A H 0.2112 1.2343 0.1892 0.025(12) Uiso 1 1 d R
H15B H 0.2358 1.1459 0.2670 0.021(11) Uiso 1 1 d R
C16 C 0.3158(2) 0.6653(4) 0.4336(2) 0.0149(8) Uani 1 1 d .
C17 C 0.2614(3) 0.7762(4) 0.4299(2) 0.0170(9) Uani 1 1 d .
H17A H 0.2168 0.8043 0.3809 0.015(10) Uiso 1 1 d R
C18 C 0.2722(3) 0.8449(4) 0.4981(2) 0.0172(9) Uani 1 1 d .
H18A H 0.2362 0.9221 0.4950 0.037(14) Uiso 1 1 d R
C19 C 0.3355(3) 0.8026(4) 0.5698(2) 0.0200(9) Uani 1 1 d .
H19A H 0.3421 0.8490 0.6162 0.015(10) Uiso 1 1 d R
C20 C 0.3891(3) 0.6916(4) 0.5738(2) 0.0194(9) Uani 1 1 d .
H20A H 0.4326 0.6623 0.6232 0.017(11) Uiso 1 1 d R
C21 C 0.3796(3) 0.6228(4) 0.5064(2) 0.0190(9) Uani 1 1 d .
H21A H 0.4166 0.5470 0.5096 0.029(13) Uiso 1 1 d R
C22 C 0.4003(2) 0.6403(4) 0.3339(2) 0.0133(8) Uani 1 1 d .
C23 C 0.4537(2) 0.7454(4) 0.3817(2) 0.0187(9) Uani 1 1 d .
H23A H 0.4402 0.7864 0.4206 0.022(11) Uiso 1 1 d R
C24 C 0.5262(3) 0.7900(5) 0.3724(2) 0.0227(9) Uani 1 1 d .
H24A H 0.5606 0.8636 0.4040 0.007(10) Uiso 1 1 d R
C25 C 0.5492(3) 0.7287(4) 0.3178(2) 0.0234(10) Uani 1 1 d .
H25A H 0.6002 0.7572 0.3131 0.024(12) Uiso 1 1 d R
C26 C 0.4965(3) 0.6255(4) 0.2698(2) 0.0206(9) Uani 1 1 d .
H26A H 0.5112 0.5830 0.2320 0.021(11) Uiso 1 1 d R
C27 C 0.4223(2) 0.5827(4) 0.2767(2) 0.0184(9) Uani 1 1 d .
H27A H 0.3858 0.5137 0.2424 0.003(9) Uiso 1 1 d R
C28 C 0.3284(2) 0.3994(4) 0.3768(2) 0.0152(8) Uani 1 1 d .
C29 C 0.2849(3) 0.3391(4) 0.4166(2) 0.0201(9) Uani 1 1 d .
H29A H 0.2444 0.3925 0.4274 0.009(9) Uiso 1 1 d R
C30 C 0.2998(3) 0.2021(4) 0.4412(2) 0.0219(9) Uani 1 1 d .
H30A H 0.2690 0.1625 0.4678 0.012(10) Uiso 1 1 d R
C31 C 0.3594(3) 0.1227(4) 0.4270(2) 0.0187(9) Uani 1 1 d .
H31A H 0.3697 0.0291 0.4441 0.002(9) Uiso 1 1 d R
C32 C 0.4035(3) 0.1804(4) 0.3881(2) 0.0196(9) Uani 1 1 d .
H32A H 0.4447 0.1267 0.3785 0.014(10) Uiso 1 1 d R
C33 C 0.3874(3) 0.3183(4) 0.3623(2) 0.0177(9) Uani 1 1 d .
H33A H 0.4176 0.3568 0.3349 0.033(13) Uiso 1 1 d R

loop_
_atom_site_aniso_label
_atom_site_aniso_U_11
_atom_site_aniso_U_22
_atom_site_aniso_U_33
_atom_site_aniso_U_23
_atom_site_aniso_U_13
_atom_site_aniso_U_12
Ru1 0.01508(16) 0.01064(15) 0.00893(15) 0.00019(13) 0.00686(12) 0.00005(13)
Cl1 0.0208(5) 0.0154(5) 0.0127(4) -0.0016(4) 0.0100(4) -0.0004(4)
P1 0.0174(5) 0.0112(5) 0.0110(5) 0.0006(4) 0.0078(4) 0.0004(4)
P2 0.0164(5) 0.0134(5) 0.0108(5) -0.0001(4) 0.0080(4) 0.0009(4)
N1 0.0223(18) 0.0112(16) 0.0147(16) 0.0028(14) 0.0086(14) 0.0030(14)
N2 0.0224(19) 0.0163(18) 0.0175(17) 0.0036(14) 0.0116(15) 0.0046(14)
N3 0.0233(19) 0.0120(17) 0.0236(19) 0.0045(14) 0.0104(16) -0.0010(14)
C1 0.014(2) 0.014(2) 0.019(2) 0.0000(16) 0.0131(17) -0.0010(15)
C2 0.018(2) 0.014(2) 0.0161(19) 0.0044(16) 0.0117(16) -0.0017(16)
C3 0.016(2) 0.020(2) 0.015(2) 0.0056(16) 0.0100(17) -0.0027(16)
C4 0.0132(19) 0.018(2) 0.0146(19) -0.0019(16) 0.0087(16) -0.0034(16)
C5 0.0139(19) 0.017(2) 0.0158(19) 0.0014(16) 0.0091(16) -0.0016(16)
C6 0.018(2) 0.014(2) 0.016(2) 0.0016(16) 0.0089(17) 0.0002(16)
C7 0.015(2) 0.019(2) 0.0158(19) 0.0036(17) 0.0065(16) 0.0000(17)
C8 0.020(2) 0.018(2) 0.014(2) -0.0063(16) 0.0101(17) -0.0068(17)
C9 0.0157(19) 0.0142(19) 0.021(2) -0.0029(17) 0.0116(17) -0.0026(17)
C10 0.018(2) 0.0132(19) 0.0132(19) 0.0010(16) 0.0080(17) 0.0007(16)
C11 0.024(2) 0.0122(19) 0.0151(19) -0.0022(16) 0.0132(17) -0.0019(16)
C12 0.023(2) 0.013(2) 0.022(2) 0.0016(17) 0.0117(18) -0.0017(17)
C13 0.022(2) 0.016(2) 0.015(2) 0.0052(16) 0.0068(17) 0.0058(17)
C14 0.028(2) 0.021(2) 0.031(2) 0.0086(19) 0.020(2) 0.0032(19)
C15 0.028(2) 0.013(2) 0.022(2) 0.0002(17) 0.0099(19) -0.0027(17)
C16 0.017(2) 0.017(2) 0.0140(19) -0.0036(16) 0.0096(17) -0.0037(16)
C17 0.019(2) 0.016(2) 0.015(2) -0.0012(16) 0.0069(17) -0.0009(16)
C18 0.021(2) 0.016(2) 0.018(2) -0.0028(17) 0.0115(18) -0.0015(17)
C19 0.025(2) 0.025(2) 0.014(2) -0.0046(18) 0.0119(18) -0.0041(18)
C20 0.017(2) 0.028(2) 0.012(2) -0.0005(18) 0.0052(17) 0.0022(18)
C21 0.018(2) 0.025(2) 0.016(2) -0.0025(17) 0.0095(17) -0.0021(17)
C22 0.014(2) 0.016(2) 0.0099(18) 0.0052(15) 0.0058(15) 0.0025(15)
C23 0.017(2) 0.023(2) 0.018(2) 0.0001(18) 0.0092(17) 0.0021(17)
C24 0.023(2) 0.026(2) 0.018(2) 0.0023(18) 0.0076(18) -0.0031(19)
C25 0.023(2) 0.030(3) 0.023(2) 0.0066(19) 0.0151(19) 0.0006(19)
C26 0.019(2) 0.027(3) 0.019(2) 0.0078(18) 0.0109(18) 0.0066(18)
C27 0.018(2) 0.023(2) 0.0128(19) 0.0014(17) 0.0060(17) 0.0015(18)
C28 0.018(2) 0.0150(19) 0.0107(18) 0.0018(17) 0.0041(15) -0.0010(17)
C29 0.018(2) 0.024(2) 0.019(2) 0.0066(18) 0.0091(18) 0.0059(18)
C30 0.024(2) 0.024(2) 0.020(2) 0.0086(18) 0.0115(19) 0.0004(19)
C31 0.023(2) 0.011(2) 0.018(2) 0.0021(16) 0.0052(17) -0.0003(16)
C32 0.021(2) 0.018(2) 0.020(2) -0.0039(18) 0.0090(18) 0.0015(17)
C33 0.022(2) 0.017(2) 0.016(2) 0.0038(17) 0.0089(17) 0.0000(17)

loop_
_atom_type_symbol
_atom_type_description
_atom_type_scat_dispersion_real
_atom_type_scat_dispersion_imag
_atom_type_scat_source
C C 0.0033 0.0016 'International Tables Vol C Tables 4.2.6.8 and 6.1.1.4'
H H 0.0000 0.0000 'International Tables Vol C Tables 4.2.6.8 and 6.1.1.4'
N N 0.0061 0.0033 'International Tables Vol C Tables 4.2.6.8 and 6.1.1.4'
P P 0.1023 0.0942 'International Tables Vol C Tables 4.2.6.8 and 6.1.1.4'
Cl Cl 0.1484 0.1585 'International Tables Vol C Tables 4.2.6.8 and 6.1.1.4'
Ru Ru -1.2594 0.8363 'International Tables Vol C Tables 4.2.6.8 and 6.1.1.4'

loop_
_geom_angle_atom_site_label_1
_geom_angle_atom_site_label_2
_geom_angle_atom_site_label_3
_geom_angle
C3 Ru1 C4 38.08(14)
C3 Ru1 C2 37.90(14)
C4 Ru1 C2 63.65(14)
C3 Ru1 P2 90.51(11)
C4 Ru1 P2 115.57(10)
C2 Ru1 P2 101.69(10)
C3 Ru1 P1 128.79(11)
C4 Ru1 P1 95.05(11)
C2 Ru1 P1 155.64(10)
P2 Ru1 P1 98.19(4)
C3 Ru1 C5 61.83(14)
C4 Ru1 C5 37.33(13)
C2 Ru1 C5 61.65(14)
P2 Ru1 C5 151.38(10)
P1 Ru1 C5 94.38(10)
C3 Ru1 C1 61.34(14)
C4 Ru1 C1 61.58(13)
C2 Ru1 C1 36.78(13)
P2 Ru1 C1 137.72(10)
P1 Ru1 C1 123.89(10)
C5 Ru1 C1 35.63(13)
C3 Ru1 Cl1 140.25(11)
C4 Ru1 Cl1 150.80(10)
C2 Ru1 Cl1 103.12(10)
P2 Ru1 Cl1 91.99(3)
P1 Ru1 Cl1 90.03(3)
C5 Ru1 Cl1 113.68(10)
C1 Ru1 Cl1 91.88(9)
C12 P1 C11 96.88(18)
C12 P1 C10 97.10(18)
C11 P1 C10 97.09(17)
C12 P1 Ru1 127.55(13)
C11 P1 Ru1 116.13(13)
C10 P1 Ru1 116.30(13)
C16 P2 C22 100.97(17)
C16 P2 C28 100.21(17)
C22 P2 C28 103.52(17)
C16 P2 Ru1 115.81(13)
C22 P2 Ru1 121.23(12)
C28 P2 Ru1 112.32(12)
C10 N1 C15 110.8(3)
C10 N1 C13 110.9(3)
C15 N1 C13 108.1(3)
C13 N2 C14 107.8(3)
C13 N2 C11 110.3(3)
C14 N2 C11 110.4(3)
C15 N3 C14 107.9(3)
C15 N3 C12 111.6(3)
C14 N3 C12 111.2(3)
C9 C1 C5 120.0(3)
C9 C1 C2 131.4(4)
C5 C1 C2 108.6(3)
C9 C1 Ru1 128.1(3)
C5 C1 Ru1 72.0(2)
C2 C1 Ru1 66.8(2)
C3 C2 C1 107.0(3)
C3 C2 Ru1 69.1(2)
C1 C2 Ru1 76.4(2)
C3 C2 H2A 126.3
C1 C2 H2A 126.2
Ru1 C2 H2A 126.1
C4 C3 C2 109.4(3)
C4 C3 Ru1 71.4(2)
C2 C3 Ru1 73.0(2)
C4 C3 H3A 125.3
C2 C3 H3A 125.2
Ru1 C3 H3A 125.4
C3 C4 C5 107.8(3)
C3 C4 Ru1 70.5(2)
C5 C4 Ru1 77.4(2)
C3 C4 H4A 125.8
C5 C4 H4A 125.6
Ru1 C4 H4A 125.8
C6 C5 C1 119.1(3)
C6 C5 C4 134.0(4)
C1 C5 C4 106.9(3)
C6 C5 Ru1 127.9(3)
C1 C5 Ru1 72.4(2)
C4 C5 Ru1 65.3(2)
C7 C6 C5 119.4(4)
C7 C6 H6A 120.3
C5 C6 H6A 120.2
C6 C7 C8 121.5(4)
C6 C7 H7A 119.3
C8 C7 H7A 119.2
C9 C8 C7 121.0(4)
C9 C8 H8A 119.5
C7 C8 H8A 119.5
C8 C9 C1 119.0(4)
C8 C9 H9A 120.5
C1 C9 H9A 120.5
N1 C10 P1 113.5(3)
N1 C10 H10A 108.9
P1 C10 H10A 108.9
N1 C10 H10B 108.8
P1 C10 H10B 108.8
H10A C10 H10B 107.7
N2 C11 P1 113.9(3)
N2 C11 H11A 109.0
P1 C11 H11A 108.9
N2 C11 H11B 108.6
P1 C11 H11B 108.6
H11A C11 H11B 107.7
N3 C12 P1 112.7(3)
N3 C12 H12A 109.2
P1 C12 H12A 109.1
N3 C12 H12B 109.0
P1 C12 H12B 109.0
H12A C12 H12B 107.8
N2 C13 N1 115.3(3)
N2 C13 H13A 108.5
N1 C13 H13A 108.6
N2 C13 H13B 108.3
N1 C13 H13B 108.3
H13A C13 H13B 107.5
N3 C14 N2 115.0(3)
N3 C14 H14A 108.5
N2 C14 H14A 108.5
N3 C14 H14B 108.5
N2 C14 H14B 108.5
H14A C14 H14B 107.5
N3 C15 N1 114.7(3)
N3 C15 H15A 108.5
N1 C15 H15A 108.6
N3 C15 H15B 108.7
N1 C15 H15B 108.6
H15A C15 H15B 107.6
C17 C16 C21 119.1(4)
C17 C16 P2 118.9(3)
C21 C16 P2 122.0(3)
C18 C17 C16 120.1(4)
C18 C17 H17A 120.1
C16 C17 H17A 119.8
C19 C18 C17 120.4(4)
C19 C18 H18A 119.9
C17 C18 H18A 119.6
C18 C19 C20 119.7(4)
C18 C19 H19A 120.1
C20 C19 H19A 120.2
C19 C20 C21 120.6(4)
C19 C20 H20A 119.7
C21 C20 H20A 119.7
C20 C21 C16 120.1(4)
C20 C21 H21A 120.1
C16 C21 H21A 119.9
C23 C22 C27 118.2(4)
C23 C22 P2 121.9(3)
C27 C22 P2 119.9(3)
C24 C23 C22 120.3(4)
C24 C23 H23A 119.7
C22 C23 H23A 119.9
C23 C24 C25 121.0(4)
C23 C24 H24A 119.4
C25 C24 H24A 119.6
C26 C25 C24 119.1(4)
C26 C25 H25A 120.2
C24 C25 H25A 120.7
C25 C26 C27 120.5(4)
C25 C26 H26A 120.1
C27 C26 H26A 119.4
C26 C27 C22 120.8(4)
C26 C27 H27A 119.5
C22 C27 H27A 119.7
C33 C28 C29 118.0(4)
C33 C28 P2 123.3(3)
C29 C28 P2 118.6(3)
C30 C29 C28 121.2(4)
C30 C29 H29A 119.2
C28 C29 H29A 119.6
C31 C30 C29 120.2(4)
C31 C30 H30A 119.8
C29 C30 H30A 120.0
C32 C31 C30 119.6(4)
C32 C31 H31A 120.2
C30 C31 H31A 120.2
C31 C32 C33 120.1(4)
C31 C32 H32A 119.9
C33 C32 H32A 120.0
C28 C33 C32 120.9(4)
C28 C33 H33A 119.7
C32 C33 H33A 119.4

loop_
_geom_bond_atom_site_label_1
_geom_bond_atom_site_label_2
_geom_bond_distance
Ru1 C3 2.164(4)
Ru1 C4 2.176(4)
Ru1 C2 2.215(4)
Ru1 P2 2.2697(10)
Ru1 P1 2.2931(10)
Ru1 C5 2.338(4)
Ru1 C1 2.343(4)
Ru1 Cl1 2.4465(9)
P1 C12 1.853(4)
P1 C11 1.856(4)
P1 C10 1.858(4)
P2 C16 1.835(4)
P2 C22 1.845(4)
P2 C28 1.852(4)
N1 C10 1.466(5)
N1 C15 1.470(5)
N1 C13 1.472(5)
N2 C13 1.470(5)
N2 C14 1.473(5)
N2 C11 1.476(5)
N3 C15 1.467(5)
N3 C14 1.469(5)
N3 C12 1.480(5)
C1 C9 1.420(5)
C1 C5 1.432(5)
C1 C2 1.443(5)
C2 C3 1.423(5)
C2 H2A 0.9999
C3 C4 1.416(5)
C3 H3A 0.9998
C4 C5 1.453(5)
C4 H4A 1.0001
C5 C6 1.420(5)
C6 C7 1.359(5)
C6 H6A 0.9498
C7 C8 1.420(5)
C7 H7A 0.9500
C8 C9 1.366(5)
C8 H8A 0.9498
C9 H9A 0.9500
C10 H10A 0.9899
C10 H10B 0.9902
C11 H11A 0.9903
C11 H11B 0.9899
C12 H12A 0.9898
C12 H12B 0.9900
C13 H13A 0.9900
C13 H13B 0.9899
C14 H14A 0.9900
C14 H14B 0.9899
C15 H15A 0.9901
C15 H15B 0.9899
C16 C17 1.397(5)
C16 C21 1.398(5)
C17 C18 1.394(5)
C17 H17A 0.9499
C18 C19 1.381(5)
C18 H18A 0.9500
C19 C20 1.386(6)
C19 H19A 0.9500
C20 C21 1.388(5)
C20 H20A 0.9501
C21 H21A 0.9501
C22 C23 1.400(5)
C22 C27 1.406(5)
C23 C24 1.387(6)
C23 H23A 0.9500
C24 C25 1.390(6)
C24 H24A 0.9500
C25 C26 1.384(6)
C25 H25A 0.9501
C26 C27 1.387(6)
C26 H26A 0.9498
C27 H27A 0.9499
C28 C33 1.390(5)
C28 C29 1.394(5)
C29 C30 1.389(6)
C29 H29A 0.9500
C30 C31 1.387(6)
C30 H30A 0.9500
C31 C32 1.379(6)
C31 H31A 0.9498
C32 C33 1.404(5)
C32 H32A 0.9498
C33 H33A 0.9500

loop_
_geom_torsion_atom_site_label_1
_geom_torsion_atom_site_label_2
_geom_torsion_atom_site_label_3
_geom_torsion_atom_site_label_4
_geom_torsion
C3 Ru1 P1 C12 110.6(2)
C4 Ru1 P1 C12 130.0(2)
C2 Ru1 P1 C12 157.8(3)
P2 Ru1 P1 C12 13.25(17)
C5 Ru1 P1 C12 167.48(19)
C1 Ru1 P1 C12 -171.0(2)
Cl1 Ru1 P1 C12 -78.76(17)
C3 Ru1 P1 C11 -126.38(19)
C4 Ru1 P1 C11 -106.92(17)
C2 Ru1 P1 C11 -79.2(3)
P2 Ru1 P1 C11 136.31(15)
C5 Ru1 P1 C11 -69.46(17)
C1 Ru1 P1 C11 -47.99(18)
Cl1 Ru1 P1 C11 44.29(15)
C3 Ru1 P1 C10 -13.1(2)
C4 Ru1 P1 C10 6.40(17)
C2 Ru1 P1 C10 34.1(3)
P2 Ru1 P1 C10 -110.38(14)
C5 Ru1 P1 C10 43.85(17)
C1 Ru1 P1 C10 65.33(18)
Cl1 Ru1 P1 C10 157.61(14)
C3 Ru1 P2 C16 -47.97(18)
C4 Ru1 P2 C16 -18.25(18)
C2 Ru1 P2 C16 -84.46(17)
P1 Ru1 P2 C16 81.40(14)
C5 Ru1 P2 C16 -33.8(3)
C1 Ru1 P2 C16 -93.3(2)
Cl1 Ru1 P2 C16 171.71(14)
C3 Ru1 P2 C22 -170.69(18)
C4 Ru1 P2 C22 -140.96(19)
C2 Ru1 P2 C22 152.83(18)
P1 Ru1 P2 C22 -41.32(15)
C5 Ru1 P2 C22 -156.5(2)
C1 Ru1 P2 C22 144.0(2)
Cl1 Ru1 P2 C22 48.99(15)
C3 Ru1 P2 C28 66.32(17)
C4 Ru1 P2 C28 96.04(18)
C2 Ru1 P2 C28 29.83(17)
P1 Ru1 P2 C28 -164.32(14)
C5 Ru1 P2 C28 80.5(2)
C1 Ru1 P2 C28 21.0(2)
Cl1 Ru1 P2 C28 -74.00(14)
C3 Ru1 C1 C9 -164.9(4)
C4 Ru1 C1 C9 151.5(4)
C2 Ru1 C1 C9 -125.3(4)
P2 Ru1 C1 C9 -110.7(3)
P1 Ru1 C1 C9 75.6(4)
C5 Ru1 C1 C9 114.4(4)
Cl1 Ru1 C1 C9 -15.7(3)
C3 Ru1 C1 C5 80.7(2)
C4 Ru1 C1 C5 37.1(2)
C2 Ru1 C1 C5 120.3(3)
P2 Ru1 C1 C5 134.87(19)
P1 Ru1 C1 C5 -38.8(2)
Cl1 Ru1 C1 C5 -130.1(2)
C3 Ru1 C1 C2 -39.6(2)
C4 Ru1 C1 C2 -83.2(2)
P2 Ru1 C1 C2 14.6(3)
P1 Ru1 C1 C2 -159.11(18)
C5 Ru1 C1 C2 -120.3(3)
Cl1 Ru1 C1 C2 109.6(2)
C9 C1 C2 C3 -176.1(4)
C5 C1 C2 C3 2.7(4)
Ru1 C1 C2 C3 62.8(2)
C9 C1 C2 Ru1 121.1(4)
C5 C1 C2 Ru1 -60.0(3)
C4 Ru1 C2 C3 -37.5(2)
P2 Ru1 C2 C3 75.5(2)
P1 Ru1 C2 C3 -68.6(3)
C5 Ru1 C2 C3 -79.6(2)
C1 Ru1 C2 C3 -114.5(3)
Cl1 Ru1 C2 C3 170.3(2)
C3 Ru1 C2 C1 114.5(3)
C4 Ru1 C2 C1 77.0(2)
P2 Ru1 C2 C1 -170.06(19)
P1 Ru1 C2 C1 45.9(4)
C5 Ru1 C2 C1 34.9(2)
Cl1 Ru1 C2 C1 -75.2(2)
C1 C2 C3 C4 -5.1(4)
Ru1 C2 C3 C4 62.6(3)
C1 C2 C3 Ru1 -67.7(3)
C2 Ru1 C3 C4 -117.9(3)
P2 Ru1 C3 C4 133.5(2)
P1 Ru1 C3 C4 32.6(3)
C5 Ru1 C3 C4 -38.8(2)
C1 Ru1 C3 C4 -79.5(2)
Cl1 Ru1 C3 C4 -132.8(2)
C4 Ru1 C3 C2 117.9(3)
P2 Ru1 C3 C2 -108.6(2)
P1 Ru1 C3 C2 150.48(18)
C5 Ru1 C3 C2 79.1(2)
C1 Ru1 C3 C2 38.4(2)
Cl1 Ru1 C3 C2 -14.8(3)
C2 C3 C4 C5 5.5(4)
Ru1 C3 C4 C5 69.1(3)
C2 C3 C4 Ru1 -63.6(3)
C2 Ru1 C4 C3 37.3(2)
P2 Ru1 C4 C3 -53.5(2)
P1 Ru1 C4 C3 -155.1(2)
C5 Ru1 C4 C3 114.3(3)
C1 Ru1 C4 C3 78.8(2)
Cl1 Ru1 C4 C3 105.7(3)
C3 Ru1 C4 C5 -114.3(3)
C2 Ru1 C4 C5 -77.0(2)
P2 Ru1 C4 C5 -167.81(18)
P1 Ru1 C4 C5 90.6(2)
C1 Ru1 C4 C5 -35.5(2)
Cl1 Ru1 C4 C5 -8.6(4)
C9 C1 C5 C6 0.0(5)
C2 C1 C5 C6 -179.0(3)
Ru1 C1 C5 C6 124.2(3)
C9 C1 C5 C4 179.6(3)
C2 C1 C5 C4 0.6(4)
Ru1 C1 C5 C4 -56.2(2)
C9 C1 C5 Ru1 -124.1(3)
C2 C1 C5 Ru1 56.8(3)
C3 C4 C5 C6 175.8(4)
Ru1 C4 C5 C6 -119.7(4)
C3 C4 C5 C1 -3.7(4)
Ru1 C4 C5 C1 60.8(3)
C3 C4 C5 Ru1 -64.5(2)
C3 Ru1 C5 C6 167.2(4)
C4 Ru1 C5 C6 127.6(5)
C2 Ru1 C5 C6 -149.5(4)
P2 Ru1 C5 C6 151.1(3)
P1 Ru1 C5 C6 35.0(3)
C1 Ru1 C5 C6 -113.5(4)
Cl1 Ru1 C5 C6 -56.9(4)
C3 Ru1 C5 C1 -79.2(2)
C4 Ru1 C5 C1 -118.9(3)
C2 Ru1 C5 C1 -36.0(2)
P2 Ru1 C5 C1 -95.4(3)
P1 Ru1 C5 C1 148.6(2)
Cl1 Ru1 C5 C1 56.6(2)
C3 Ru1 C5 C4 39.6(2)
C2 Ru1 C5 C4 82.9(2)
P2 Ru1 C5 C4 23.4(3)
P1 Ru1 C5 C4 -92.6(2)
C1 Ru1 C5 C4 118.9(3)
Cl1 Ru1 C5 C4 175.45(19)
C1 C5 C6 C7 0.2(6)
C4 C5 C6 C7 -179.3(4)
Ru1 C5 C6 C7 89.9(4)
C5 C6 C7 C8 -0.8(6)
C6 C7 C8 C9 1.1(6)
C7 C8 C9 C1 -0.9(6)
C5 C1 C9 C8 0.3(5)
C2 C1 C9 C8 179.1(4)
Ru1 C1 C9 C8 -89.6(4)
C15 N1 C10 P1 -60.3(4)
C13 N1 C10 P1 59.7(4)
C12 P1 C10 N1 49.5(3)
C11 P1 C10 N1 -48.4(3)
Ru1 P1 C10 N1 -172.2(2)
C13 N2 C11 P1 -59.3(4)
C14 N2 C11 P1 59.7(4)
C12 P1 C11 N2 -49.7(3)
C10 P1 C11 N2 48.4(3)
Ru1 P1 C11 N2 172.3(2)
C15 N3 C12 P1 59.8(4)
C14 N3 C12 P1 -60.7(4)
C11 P1 C12 N3 49.5(3)
C10 P1 C12 N3 -48.6(3)
Ru1 P1 C12 N3 -179.8(2)
C14 N2 C13 N1 -53.9(4)
C11 N2 C13 N1 66.7(4)
C10 N1 C13 N2 -67.3(4)
C15 N1 C13 N2 54.3(4)
C15 N3 C14 N2 -55.6(4)
C12 N3 C14 N2 67.1(4)
C13 N2 C14 N3 54.6(4)
C11 N2 C14 N3 -66.0(4)
C14 N3 C15 N1 55.6(4)
C12 N3 C15 N1 -66.8(4)
C10 N1 C15 N3 66.7(4)
C13 N1 C15 N3 -55.0(4)
C22 P2 C16 C17 108.3(3)
C28 P2 C16 C17 -145.6(3)
Ru1 P2 C16 C17 -24.6(4)
C22 P2 C16 C21 -71.3(4)
C28 P2 C16 C21 34.8(4)
Ru1 P2 C16 C21 155.8(3)
C21 C16 C17 C18 1.3(6)
P2 C16 C17 C18 -178.3(3)
C16 C17 C18 C19 -1.1(6)
C17 C18 C19 C20 0.4(6)
C18 C19 C20 C21 0.1(6)
C19 C20 C21 C16 0.1(6)
C17 C16 C21 C20 -0.8(6)
P2 C16 C21 C20 178.8(3)
C16 P2 C22 C23 -10.9(4)
C28 P2 C22 C23 -114.4(3)
Ru1 P2 C22 C23 118.6(3)
C16 P2 C22 C27 170.8(3)
C28 P2 C22 C27 67.4(3)
Ru1 P2 C22 C27 -59.7(3)
C27 C22 C23 C24 -0.2(6)
P2 C22 C23 C24 -178.5(3)
C22 C23 C24 C25 -2.3(6)
C23 C24 C25 C26 2.8(6)
C24 C25 C26 C27 -0.7(6)
C25 C26 C27 C22 -1.8(6)
C23 C22 C27 C26 2.2(6)
P2 C22 C27 C26 -179.5(3)
C16 P2 C28 C33 -130.1(3)
C22 P2 C28 C33 -26.1(4)
Ru1 P2 C28 C33 106.4(3)
C16 P2 C28 C29 52.4(3)
C22 P2 C28 C29 156.4(3)
Ru1 P2 C28 C29 -71.1(3)
C33 C28 C29 C30 0.0(6)
P2 C28 C29 C30 177.6(3)
C28 C29 C30 C31 0.5(6)
C29 C30 C31 C32 -0.2(6)
C30 C31 C32 C33 -0.7(6)
C29 C28 C33 C32 -0.9(6)
P2 C28 C33 C32 -178.3(3)
C31 C32 C33 C28 1.2(6)
